data_4328178
loop_
_publ_author_name
'Skye Fortier'
'Jessie L. Brown'
'Nikolas Kaltsoyannis'
'Guang Wu'
'Trevor W. Hayton'

_publ_contact_author_email hayton@chem.ucsb.edu
_publ_contact_author_name 'Trevor W. Hayton'
_publ_section_title
;
 Synthesis, Molecular and Electronic Structure of UV(O)[N(SiMe3)2]3
;
_journal_name_full 'Inorganic Chemistry'
_journal_page_first 1625
_journal_page_last 1633
_journal_paper_doi 10.1021/ic201936j
_journal_volume 51
_journal_year 2012
_chemical_formula_sum 'C18 H54 I N3 Si6 U'
_chemical_formula_weight 846.11
_chemical_name_systematic
; 
 ? 
;
_space_group_IT_number 161
_symmetry_cell_setting trigonal
_symmetry_space_group_name_Hall 'R 3 -2"c'
_symmetry_space_group_name_H-M 'R 3 c :H'
_atom_sites_solution_hydrogens geom
_atom_sites_solution_primary direct
_atom_sites_solution_secondary difmap
_audit_creation_method SHELXL-97
_cell_angle_alpha 90.00
_cell_angle_beta 90.00
_cell_angle_gamma 120.00
_cell_formula_units_Z 6
_cell_length_a 18.2954(5)
_cell_length_b 18.2954(5)
_cell_length_c 17.2795(10)
_cell_measurement_temperature 150(2)
_cell_volume 5008.9(3)
_computing_structure_refinement 'SHELXL-97 (Sheldrick, 2008)'
_computing_structure_solution 'SHELXS-97 (Sheldrick, 2008)'
_diffrn_ambient_temperature 150(2)
_diffrn_measured_fraction_theta_full 0.979
_diffrn_measured_fraction_theta_max 0.979
_diffrn_measurement_device_type 'CCD area detector'
_diffrn_measurement_method 'omega scan'
_diffrn_radiation_monochromator graphite
_diffrn_radiation_source 'fine-focus sealed tube'
_diffrn_radiation_type MoK\a
_diffrn_radiation_wavelength 0.71073
_diffrn_reflns_av_R_equivalents 0.0528
_diffrn_reflns_av_sigmaI/netI 0.0319
_diffrn_reflns_limit_h_max 23
_diffrn_reflns_limit_h_min -23
_diffrn_reflns_limit_k_max 23
_diffrn_reflns_limit_k_min -15
_diffrn_reflns_limit_l_max 21
_diffrn_reflns_limit_l_min -19
_diffrn_reflns_number 7595
_diffrn_reflns_theta_full 27.10
_diffrn_reflns_theta_max 27.10
_diffrn_reflns_theta_min 2.23
_exptl_absorpt_coefficient_mu 6.012
_exptl_absorpt_correction_T_max 0.687
_exptl_absorpt_correction_T_min 0.444
_exptl_absorpt_correction_type empirical
_exptl_absorpt_process_details psi-scan
_exptl_crystal_colour light_orange
_exptl_crystal_density_diffrn 1.683
_exptl_crystal_description block
_exptl_crystal_F_000 2472
_exptl_crystal_size_max 0.3
_exptl_crystal_size_mid 0.3
_exptl_crystal_size_min 0.1
_refine_diff_density_max 1.567
_refine_diff_density_min -1.072
_refine_diff_density_rms 0.130
_refine_ls_abs_structure_details 'Flack H D (1983), Acta Cryst. A39, 876-881'
_refine_ls_abs_structure_Flack 0.747(8)
_refine_ls_extinction_method none
_refine_ls_goodness_of_fit_ref 1.079
_refine_ls_hydrogen_treatment constr
_refine_ls_matrix_type full
_refine_ls_number_parameters 95
_refine_ls_number_reflns 2291
_refine_ls_number_restraints 1
_refine_ls_restrained_S_all 1.079
_refine_ls_R_factor_all 0.0339
_refine_ls_R_factor_gt 0.0281
_refine_ls_shift/su_max 0.012
_refine_ls_shift/su_mean 0.001
_refine_ls_structure_factor_coef Fsqd
_refine_ls_weighting_details 'calc w=1/[\s^2^(Fo^2^)+(0.0526P)^2^+0.0000P] where P=(Fo^2^+2Fc^2^)/3'
_refine_ls_weighting_scheme calc
_refine_ls_wR_factor_gt 0.0803
_refine_ls_wR_factor_ref 0.0839
_reflns_number_gt 1938
_reflns_number_total 2291
_reflns_threshold_expression >2sigma(I)
_cod_data_source_file ic201936j_si_001_3.cif
_cod_data_source_block Complex_4
_cod_original_sg_symbol_H-M 'R 3 c'
_cod_database_code 4328178

loop_
_symmetry_equiv_pos_as_xyz
'x, y, z'
'-y, x-y, z'
'-x+y, -x, z'
'-y, -x, z+1/2'
'-x+y, y, z+1/2'
'x, x-y, z+1/2'
'x+2/3, y+1/3, z+1/3'
'-y+2/3, x-y+1/3, z+1/3'
'-x+y+2/3, -x+1/3, z+1/3'
'-y+2/3, -x+1/3, z+5/6'
'-x+y+2/3, y+1/3, z+5/6'
'x+2/3, x-y+1/3, z+5/6'
'x+1/3, y+2/3, z+2/3'
'-y+1/3, x-y+2/3, z+2/3'
'-x+y+1/3, -x+2/3, z+2/3'
'-y+1/3, -x+2/3, z+7/6'
'-x+y+1/3, y+2/3, z+7/6'
'x+1/3, x-y+2/3, z+7/6'

loop_
_atom_site_label
_atom_site_type_symbol
_atom_site_fract_x
_atom_site_fract_y
_atom_site_fract_z
_atom_site_U_iso_or_equiv
_atom_site_adp_type
_atom_site_occupancy
_atom_site_symmetry_multiplicity
_atom_site_calc_flag
_atom_site_refinement_flags
U1 U 0.3333 0.6667 0.98501(3) 0.02006(11) Uani 1 3 d S
I1 I 0.3333 0.6667 1.15580(4) 0.0343(3) Uani 1 3 d S
Si1 Si 0.15473(9) 0.47734(9) 1.01724(13) 0.0262(3) Uani 1 1 d .
Si2 Si 0.13960(12) 0.57786(10) 0.88603(12) 0.0214(4) Uani 1 1 d .
N1 N 0.2003(2) 0.5674(3) 0.9586(3) 0.0232(9) Uani 1 1 d .
C3 C 0.0758(3) 0.3801(3) 0.9642(3) 0.0352(13) Uani 1 1 d .
H3A H 0.0300 0.3873 0.9467 0.053 Uiso 1 1 calc R
H3B H 0.0544 0.3323 0.9983 0.053 Uiso 1 1 calc R
H3C H 0.1025 0.3708 0.9205 0.053 Uiso 1 1 calc R
C6 C 0.2014(4) 0.6840(3) 0.8400(3) 0.0350(13) Uani 1 1 d .
H6A H 0.2113 0.7269 0.8772 0.052 Uiso 1 1 calc R
H6B H 0.1702 0.6879 0.7970 0.052 Uiso 1 1 calc R
H6C H 0.2545 0.6917 0.8220 0.052 Uiso 1 1 calc R
C4 C 0.0406(4) 0.5692(4) 0.9253(3) 0.0360(13) Uani 1 1 d .
H4A H 0.0052 0.5135 0.9457 0.054 Uiso 1 1 calc R
H4B H 0.0112 0.5798 0.8847 0.054 Uiso 1 1 calc R
H4C H 0.0543 0.6100 0.9659 0.054 Uiso 1 1 calc R
C5 C 0.1096(4) 0.5019(3) 0.8045(3) 0.0329(12) Uani 1 1 d .
H5A H 0.1594 0.5119 0.7771 0.049 Uiso 1 1 calc R
H5B H 0.0727 0.5093 0.7698 0.049 Uiso 1 1 calc R
H5C H 0.0810 0.4453 0.8243 0.049 Uiso 1 1 calc R
C1 C 0.2383(4) 0.4554(5) 1.0531(5) 0.0353(17) Uani 1 1 d .
H1A H 0.2341 0.4075 1.0261 0.053 Uiso 1 1 calc R
H1B H 0.2309 0.4436 1.1076 0.053 Uiso 1 1 calc R
H1C H 0.2929 0.5037 1.0440 0.053 Uiso 1 1 calc R
C2 C 0.0990(4) 0.4882(4) 1.1025(3) 0.0422(15) Uani 1 1 d .
H2A H 0.1365 0.5387 1.1303 0.063 Uiso 1 1 calc R
H2B H 0.0809 0.4402 1.1358 0.063 Uiso 1 1 calc R
H2C H 0.0507 0.4913 1.0854 0.063 Uiso 1 1 calc R

loop_
_atom_site_aniso_label
_atom_site_aniso_U_11
_atom_site_aniso_U_22
_atom_site_aniso_U_33
_atom_site_aniso_U_23
_atom_site_aniso_U_13
_atom_site_aniso_U_12
U1 0.02017(13) 0.02017(13) 0.01984(18) 0.000 0.000 0.01009(6)
I1 0.0400(4) 0.0400(4) 0.0228(5) 0.000 0.000 0.0200(2)
Si1 0.0257(7) 0.0262(7) 0.0263(6) 0.0018(6) 0.0021(6) 0.0126(6)
Si2 0.0181(8) 0.0231(7) 0.0199(8) -0.0001(6) -0.0013(7) 0.0080(6)
N1 0.023(2) 0.017(2) 0.026(2) -0.0017(18) -0.0008(18) 0.0083(19)
C3 0.028(3) 0.030(3) 0.041(3) -0.001(3) 0.003(3) 0.009(2)
C6 0.032(3) 0.034(3) 0.030(3) -0.002(2) -0.006(2) 0.010(3)
C4 0.031(3) 0.041(3) 0.039(3) -0.002(3) -0.001(2) 0.020(3)
C5 0.038(3) 0.034(3) 0.029(3) -0.004(2) -0.007(2) 0.019(3)
C1 0.032(3) 0.037(4) 0.040(4) 0.012(3) 0.001(3) 0.020(3)
C2 0.043(4) 0.051(4) 0.037(3) 0.007(3) 0.013(3) 0.026(3)

loop_
_atom_type_symbol
_atom_type_description
_atom_type_scat_dispersion_real
_atom_type_scat_dispersion_imag
_atom_type_scat_source
C C 0.0033 0.0016 'International Tables Vol C Tables 4.2.6.8 and 6.1.1.4'
H H 0.0000 0.0000 'International Tables Vol C Tables 4.2.6.8 and 6.1.1.4'
N N 0.0061 0.0033 'International Tables Vol C Tables 4.2.6.8 and 6.1.1.4'
Si Si 0.0817 0.0704 'International Tables Vol C Tables 4.2.6.8 and 6.1.1.4'
I I -0.4742 1.8119 'International Tables Vol C Tables 4.2.6.8 and 6.1.1.4'
U U -9.6767 9.6646 'International Tables Vol C Tables 4.2.6.8 and 6.1.1.4'

loop_
_geom_angle_atom_site_label_1
_geom_angle_atom_site_label_2
_geom_angle_atom_site_label_3
_geom_angle
_geom_angle_site_symmetry_1
_geom_angle_site_symmetry_3
N1 U1 N1 115.96(8) 2_665 .
N1 U1 N1 115.96(8) 2_665 3_565
N1 U1 N1 115.96(8) . 3_565
N1 U1 I1 101.76(12) 2_665 .
N1 U1 I1 101.76(12) . .
N1 U1 I1 101.76(12) 3_565 .
N1 U1 Si1 137.71(11) 2_665 3_565
N1 U1 Si1 104.50(11) . 3_565
N1 U1 Si1 27.07(11) 3_565 3_565
I1 U1 Si1 80.61(4) . 3_565
N1 U1 Si1 27.07(11) 2_665 2_665
N1 U1 Si1 137.71(11) . 2_665
N1 U1 Si1 104.50(11) 3_565 2_665
I1 U1 Si1 80.61(4) . 2_665
Si1 U1 Si1 117.39(2) 3_565 2_665
N1 Si1 C2 112.8(3) . .
N1 Si1 C1 109.8(3) . .
C2 Si1 C1 108.2(4) . .
N1 Si1 C3 112.9(2) . .
C2 Si1 C3 106.6(3) . .
C1 Si1 C3 106.4(4) . .
N1 Si2 C5 115.4(2) . .
N1 Si2 C4 111.9(3) . .
C5 Si2 C4 107.5(3) . .
N1 Si2 C6 109.4(2) . .
C5 Si2 C6 104.6(3) . .
C4 Si2 C6 107.5(3) . .
Si2 N1 Si1 119.3(2) . .
Si2 N1 U1 123.4(2) . .
Si1 N1 U1 117.3(2) . .

loop_
_geom_bond_atom_site_label_1
_geom_bond_atom_site_label_2
_geom_bond_distance
_geom_bond_site_symmetry_2
U1 N1 2.238(4) 2_665
U1 N1 2.238(4) .
U1 N1 2.238(4) 3_565
U1 I1 2.9512(8) .
U1 Si1 3.4157(15) 3_565
U1 Si1 3.4157(15) 2_665
Si1 N1 1.750(5) .
Si1 C2 1.858(5) .
Si1 C1 1.871(6) .
Si1 C3 1.877(5) .
Si2 N1 1.748(5) .
Si2 C5 1.859(5) .
Si2 C4 1.867(6) .
Si2 C6 1.867(6) .
